data_4033505
loop_
_publ_author_name
'Chang, Meng-Yang'
'Chen, Yu-Hsin'
'Wang, Heui-Sin'

_publ_section_title
;
 Cu(OAc)<sub>2</sub> Mediated Synthesis of 3-Sulfonyl Chromen-4-ones.
;
_journal_issue 4
_journal_name_full 'The Journal of organic chemistry'
_journal_page_first 2361
_journal_page_last 2368
_journal_paper_doi 10.1021/acs.joc.8b00177
_journal_volume 83
_journal_year 2018
_chemical_formula_sum 'C17 H12 N2 O'
_chemical_formula_weight 260.29
_space_group_crystal_system orthorhombic
_space_group_IT_number 61
_space_group_name_Hall '-P 2ac 2ab'
_space_group_name_H-M_alt 'P b c a'
_symmetry_space_group_name_Hall '-P 2ac 2ab'
_symmetry_space_group_name_H-M 'P b c a'
_atom_sites_solution_hydrogens geom
_audit_creation_method SHELXL-2014/6
_cell_angle_alpha 90
_cell_angle_beta 90
_cell_angle_gamma 90
_cell_formula_units_Z 8
_cell_length_a 13.4110(6)
_cell_length_b 10.1144(4)
_cell_length_c 18.3473(10)
_cell_measurement_reflns_used 1919
_cell_measurement_temperature 100(2)
_cell_measurement_theta_max 22.3314
_cell_measurement_theta_min 2.6901
_cell_volume 2488.7(2)
_computing_cell_refinement 'SAINT V8.34A (Bruker AXS Inc., 2013)'
_computing_data_collection 'Bruker APEX2'
_computing_data_reduction 'SAINT V8.34A (Bruker AXS Inc., 2013)'
_computing_molecular_graphics 'Bruker SHELXTL'
_computing_publication_material 'Bruker SHELXTL'
_computing_structure_refinement 'SHELXL-2014/6 (Sheldrick, 2014)'
_diffrn_ambient_temperature 100(2)
_diffrn_detector_area_resol_mean 8.3333
_diffrn_measured_fraction_theta_full 1.000
_diffrn_measured_fraction_theta_max 0.997
_diffrn_measurement_device_type 'Bruker APEX-II CCD'
_diffrn_measurement_method '\f and \w scans'
_diffrn_radiation_type MoK\a
_diffrn_radiation_wavelength 0.71073
_diffrn_reflns_av_R_equivalents 0.0636
_diffrn_reflns_av_unetI/netI 0.0470
_diffrn_reflns_Laue_measured_fraction_full 1.000
_diffrn_reflns_Laue_measured_fraction_max 0.997
_diffrn_reflns_limit_h_max 16
_diffrn_reflns_limit_h_min -16
_diffrn_reflns_limit_k_max 12
_diffrn_reflns_limit_k_min -12
_diffrn_reflns_limit_l_max 22
_diffrn_reflns_limit_l_min -22
_diffrn_reflns_number 19065
_diffrn_reflns_point_group_measured_fraction_full 1.000
_diffrn_reflns_point_group_measured_fraction_max 0.997
_diffrn_reflns_theta_full 25.242
_diffrn_reflns_theta_max 26.392
_diffrn_reflns_theta_min 2.220
_exptl_absorpt_coefficient_mu 0.088
_exptl_absorpt_correction_T_max 0.9485
_exptl_absorpt_correction_T_min 0.8765
_exptl_absorpt_correction_type multi-scan
_exptl_absorpt_process_details 'SADABS V2014/4 (Bruker AXS Inc.)'
_exptl_crystal_colour Colorless
_exptl_crystal_density_diffrn 1.389
_exptl_crystal_density_meas ?
_exptl_crystal_density_method 'not measured'
_exptl_crystal_description Acicular
_exptl_crystal_F_000 1088
_exptl_crystal_size_max 0.10
_exptl_crystal_size_mid 0.01
_exptl_crystal_size_min 0.01
_refine_diff_density_max 1.343
_refine_diff_density_min -0.356
_refine_diff_density_rms 0.068
_refine_ls_extinction_method none
_refine_ls_goodness_of_fit_ref 1.092
_refine_ls_hydrogen_treatment constr
_refine_ls_matrix_type full
_refine_ls_number_parameters 182
_refine_ls_number_reflns 2543
_refine_ls_number_restraints 0
_refine_ls_restrained_S_all 1.092
_refine_ls_R_factor_all 0.1095
_refine_ls_R_factor_gt 0.0752
_refine_ls_shift/su_max 0.000
_refine_ls_shift/su_mean 0.000
_refine_ls_structure_factor_coef Fsqd
_refine_ls_weighting_details 'w=1/[\s^2^(Fo^2^)+(0.0785P)^2^+4.8121P] where P=(Fo^2^+2Fc^2^)/3'
_refine_ls_weighting_scheme calc
_refine_ls_wR_factor_gt 0.1893
_refine_ls_wR_factor_ref 0.2093
_reflns_Friedel_coverage 0.000
_reflns_number_gt 1773
_reflns_number_total 2543
_reflns_threshold_expression 'I > 2\s(I)'
_cod_data_source_file jo8b00177_si_001.cif
_cod_data_source_block 170331LT_a
_cod_depositor_comments
;
The following automatic conversions were performed:

'_exptl_crystal_density_meas' value 'not measured' was changed to '?'
- the value is perceived as not measured.

Automatic conversion script
Id: cif_fix_values 4973 2017-02-22 13:04:09Z antanas 

 Adding full bibliography for 4033500--4033507.cif.
;
_cod_database_code 4033505
_shelx_space_group_comment
;
The symmetry employed for this shelxl refinement is uniquely defined
by the following loop, which should always be used as a source of
symmetry information in preference to the above space-group names.
They are only intended as comments.
;
_shelxl_version_number 2014/6

loop_
_space_group_symop_operation_xyz
'x, y, z'
'-x+1/2, -y, z+1/2'
'-x, y+1/2, -z+1/2'
'x+1/2, -y+1/2, -z'
'-x, -y, -z'
'x-1/2, y, -z-1/2'
'x, -y-1/2, z-1/2'
'-x-1/2, y-1/2, z'

loop_
_atom_site_label
_atom_site_type_symbol
_atom_site_fract_x
_atom_site_fract_y
_atom_site_fract_z
_atom_site_U_iso_or_equiv
_atom_site_adp_type
_atom_site_occupancy
_atom_site_site_symmetry_order
_atom_site_calc_flag
_atom_site_refinement_flags_posn
_atom_site_refinement_flags_adp
C1 C 0.3727(2) 0.5894(3) 0.37963(17) 0.0238(7) Uani 1 1 d . .
C2 C 0.3126(2) 0.5088(3) 0.41961(17) 0.0238(7) Uani 1 1 d . .
C3 C 0.2477(3) 0.3614(3) 0.4978(2) 0.0322(8) Uani 1 1 d . .
C4 C 0.2395(3) 0.2640(3) 0.5511(2) 0.0352(9) Uani 1 1 d . .
H4 H 0.2963 0.2269 0.5744 0.042 Uiso 1 1 calc R U
C5 C 0.1433(3) 0.2244(3) 0.5680(2) 0.0317(8) Uani 1 1 d . .
H5 H 0.1333 0.1591 0.6046 0.038 Uiso 1 1 calc R U
C6 C 0.0607(2) 0.2784(3) 0.53246(18) 0.0273(7) Uani 1 1 d . .
H6 H -0.0043 0.2490 0.5450 0.033 Uiso 1 1 calc R U
C7 C 0.0722(3) 0.3739(3) 0.47944(18) 0.0274(7) Uani 1 1 d . .
H7 H 0.0158 0.4092 0.4550 0.033 Uiso 1 1 calc R U
C8 C 0.1674(3) 0.4176(3) 0.46233(18) 0.0279(8) Uani 1 1 d . .
C9 C 0.2088(3) 0.5152(3) 0.41270(18) 0.0272(8) Uani 1 1 d . .
C10 C 0.2267(2) 0.6777(3) 0.33048(18) 0.0269(8) Uani 1 1 d . .
C11 C 0.1851(3) 0.7776(3) 0.27946(18) 0.0292(8) Uani 1 1 d . .
C12 C 0.0828(3) 0.7838(3) 0.26408(19) 0.0329(8) Uani 1 1 d . .
H12 H 0.0380 0.7232 0.2862 0.040 Uiso 1 1 calc R U
C13 C 0.0476(3) 0.8795(4) 0.2161(2) 0.0346(9) Uani 1 1 d . .
H13 H -0.0216 0.8831 0.2052 0.042 Uiso 1 1 calc R U
C14 C 0.1114(3) 0.9689(3) 0.18419(19) 0.0339(9) Uani 1 1 d . .
H14 H 0.0862 1.0341 0.1518 0.041 Uiso 1 1 calc R U
C15 C 0.2114(3) 0.9638(3) 0.1993(2) 0.0357(9) Uani 1 1 d . .
H15 H 0.2555 1.0259 0.1776 0.043 Uiso 1 1 calc R U
C16 C 0.2480(3) 0.8688(4) 0.2457(2) 0.0353(8) Uani 1 1 d . .
H16 H 0.3176 0.8652 0.2550 0.042 Uiso 1 1 calc R U
C17 C 0.4838(2) 0.5810(3) 0.3823(2) 0.0324(8) Uani 1 1 d . .
H17A H 0.5077 0.5271 0.3416 0.049 Uiso 1 1 calc R U
H17B H 0.5043 0.5403 0.4284 0.049 Uiso 1 1 calc R U
H17C H 0.5122 0.6700 0.3788 0.049 Uiso 1 1 calc R U
N1 N 0.3279(2) 0.6761(3) 0.33468(15) 0.0266(7) Uani 1 1 d . .
N2 N 0.16403(19) 0.6002(3) 0.36712(15) 0.0286(7) Uani 1 1 d . .
O1 O 0.33708(18) 0.4160(2) 0.47179(14) 0.0359(7) Uani 1 1 d . .

loop_
_atom_site_aniso_label
_atom_site_aniso_U_11
_atom_site_aniso_U_22
_atom_site_aniso_U_33
_atom_site_aniso_U_23
_atom_site_aniso_U_13
_atom_site_aniso_U_12
C1 0.0189(15) 0.0247(15) 0.0279(17) -0.0070(14) -0.0045(13) 0.0030(13)
C2 0.0308(17) 0.0190(15) 0.0216(16) -0.0011(13) -0.0087(13) 0.0022(13)
C3 0.0264(17) 0.0305(17) 0.040(2) -0.0143(16) 0.0084(16) -0.0078(14)
C4 0.0309(19) 0.0293(17) 0.045(2) -0.0072(16) -0.0119(17) 0.0090(15)
C5 0.036(2) 0.0249(17) 0.0340(19) -0.0026(15) -0.0068(16) 0.0000(15)
C6 0.0236(16) 0.0291(17) 0.0292(18) -0.0059(14) 0.0016(14) -0.0045(14)
C7 0.0325(18) 0.0244(16) 0.0255(17) -0.0039(14) -0.0013(14) 0.0002(14)
C8 0.0337(19) 0.0241(16) 0.0260(17) -0.0066(14) 0.0028(14) -0.0015(14)
C9 0.0316(18) 0.0252(16) 0.0247(17) -0.0105(14) 0.0026(14) -0.0046(14)
C10 0.0289(18) 0.0258(16) 0.0261(17) -0.0096(14) -0.0060(14) 0.0079(14)
C11 0.0361(19) 0.0248(17) 0.0266(17) -0.0096(14) -0.0107(14) 0.0114(15)
C12 0.0309(19) 0.0324(18) 0.036(2) 0.0040(16) -0.0048(15) -0.0003(15)
C13 0.0236(18) 0.042(2) 0.038(2) 0.0048(17) -0.0051(15) 0.0083(16)
C14 0.045(2) 0.0280(18) 0.0294(19) 0.0008(15) 0.0015(16) 0.0093(16)
C15 0.041(2) 0.0322(19) 0.034(2) -0.0044(17) 0.0019(17) -0.0086(16)
C16 0.0239(16) 0.046(2) 0.0360(19) -0.0156(18) -0.0052(16) 0.0013(16)
C17 0.0192(17) 0.0361(19) 0.042(2) -0.0065(17) -0.0012(15) 0.0019(14)
N1 0.0289(15) 0.0243(14) 0.0265(15) -0.0032(12) -0.0032(12) 0.0010(11)
N2 0.0207(14) 0.0341(15) 0.0310(16) -0.0125(13) -0.0038(12) 0.0047(12)
O1 0.0305(14) 0.0372(14) 0.0400(15) 0.0024(12) -0.0049(11) 0.0024(11)

loop_
_atom_type_symbol
_atom_type_description
_atom_type_scat_dispersion_real
_atom_type_scat_dispersion_imag
_atom_type_scat_source
C C 0.0033 0.0016 'International Tables Vol C Tables 4.2.6.8 and 6.1.1.4'
H H 0.0000 0.0000 'International Tables Vol C Tables 4.2.6.8 and 6.1.1.4'
N N 0.0061 0.0033 'International Tables Vol C Tables 4.2.6.8 and 6.1.1.4'
O O 0.0106 0.0060 'International Tables Vol C Tables 4.2.6.8 and 6.1.1.4'

loop_
_geom_angle_atom_site_label_1
_geom_angle_atom_site_label_2
_geom_angle_atom_site_label_3
_geom_angle
N1 C1 C2 117.1(3)
N1 C1 C17 120.2(3)
C2 C1 C17 122.6(3)
C1 C2 O1 129.8(3)
C1 C2 C9 120.9(3)
O1 C2 C9 109.3(3)
C8 C3 C4 124.1(3)
C8 C3 O1 110.1(3)
C4 C3 O1 125.8(3)
C5 C4 C3 115.8(3)
C5 C4 H4 122.1
C3 C4 H4 122.1
C4 C5 C6 121.3(3)
C4 C5 H5 119.3
C6 C5 H5 119.3
C7 C6 C5 121.0(3)
C7 C6 H6 119.5
C5 C6 H6 119.5
C6 C7 C8 119.1(3)
C6 C7 H7 120.5
C8 C7 H7 120.5
C3 C8 C7 118.7(3)
C3 C8 C9 106.0(3)
C7 C8 C9 135.3(3)
N2 C9 C2 122.1(3)
N2 C9 C8 130.9(3)
C2 C9 C8 107.0(3)
N2 C10 N1 126.5(3)
N2 C10 C11 118.8(3)
N1 C10 C11 114.7(3)
C16 C11 C12 118.2(3)
C16 C11 C10 120.2(3)
C12 C11 C10 121.6(3)
C13 C12 C11 119.4(3)
C13 C12 H12 120.3
C11 C12 H12 120.3
C14 C13 C12 121.0(3)
C14 C13 H13 119.5
C12 C13 H13 119.5
C15 C14 C13 119.8(3)
C15 C14 H14 120.1
C13 C14 H14 120.1
C14 C15 C16 120.1(3)
C14 C15 H15 120.0
C16 C15 H15 120.0
C15 C16 C11 121.5(3)
C15 C16 H16 119.3
C11 C16 H16 119.3
C1 C17 H17A 109.5
C1 C17 H17B 109.5
H17A C17 H17B 109.5
C1 C17 H17C 109.5
H17A C17 H17C 109.5
H17B C17 H17C 109.5
C1 N1 C10 119.2(3)
C10 N2 C9 114.2(3)
C2 O1 C3 107.5(3)

loop_
_geom_bond_atom_site_label_1
_geom_bond_atom_site_label_2
_geom_bond_distance
C1 N1 1.346(4)
C1 C2 1.361(5)
C1 C17 1.493(4)
C2 O1 1.381(4)
C2 C9 1.398(5)
C3 C8 1.381(5)
C3 C4 1.393(5)
C3 O1 1.403(4)
C4 C5 1.386(5)
C4 H4 0.9500
C5 C6 1.397(5)
C5 H5 0.9500
C6 C7 1.379(5)
C6 H6 0.9500
C7 C8 1.386(5)
C7 H7 0.9500
C8 C9 1.454(5)
C9 N2 1.342(4)
C10 N2 1.332(4)
C10 N1 1.360(4)
C10 C11 1.485(5)
C11 C16 1.395(5)
C11 C12 1.402(5)
C12 C13 1.391(5)
C12 H12 0.9500
C13 C14 1.376(5)
C13 H13 0.9500
C14 C15 1.371(5)
C14 H14 0.9500
C15 C16 1.374(5)
C15 H15 0.9500
C16 H16 0.9500
C17 H17A 0.9800
C17 H17B 0.9800
C17 H17C 0.9800
